data_9010133
loop_
_publ_author_name
'Zanazzi, P. F.'
'Montagnoli, M.'
'Nazzareni, S.'
'Comodi, P.'

_publ_section_title
;
 Structural effects of pressure on chlorite: A single-crystal study
 Sample: P = 4.85 GPa
;
_journal_name_full 'American Mineralogist'
_journal_page_first 1871
_journal_page_last 1878
_journal_paper_doi 10.2138/am.2006.2191
_journal_volume 91
_journal_year 2006
_chemical_compound_source 'Alpe Reguzzolo, Val Malenco, Italy'
_chemical_formula_sum 'Al5 Fe0.5 H8 Mg4.5 O18 Si4'
_chemical_name_mineral Clinochlore
_space_group_IT_number 2
_symmetry_space_group_name_Hall '-P 1 (1/2*x+1/2*y,1/2*x-1/2*y,-z)'
_symmetry_space_group_name_H-M 'C -1'
_cell_angle_alpha 90.1
_cell_angle_beta 97.3
_cell_angle_gamma 89.93
_cell_formula_units_Z 2
_cell_length_a 5.252
_cell_length_b 9.106
_cell_length_c 14.11
_cell_volume 669.336
_database_code_amcsd 0004254
_diffrn_ambient_pressure 4.85e+06
_exptl_crystal_density_diffrn 3.377
_cod_original_formula_sum '(Mg4.5 Fe.5) Al5 Si4 O18 H8'
_cod_database_code 9010133

loop_
_space_group_symop_operation_xyz
x,y,z
1/2+x,1/2+y,z
-x,-y,-z
1/2-x,1/2-y,-z

loop_
_atom_site_label
_atom_site_fract_x
_atom_site_fract_y
_atom_site_fract_z
_atom_site_occupancy
_atom_site_U_iso_or_equiv
_atom_site_type_symbol
_atom_site_attached_hydrogens
MgM1 0.00000 0.00000 0.00000 0.90000 0.00500 Mg 0
FeM1 0.00000 0.00000 0.00000 0.10000 0.00500 Fe 0
MgM2 0.00000 0.33310 -0.00030 0.90000 0.00690 Mg 0
FeM2 0.00000 0.33310 -0.00030 0.10000 0.00690 Fe 0
MgM3 -0.00050 0.16710 0.49950 0.90000 0.00480 Mg 0
FeM3 -0.00050 0.16710 0.49950 0.10000 0.00480 Fe 0
AlM4 0.00000 0.50000 0.50000 1.00000 0.00400 Al 0
Si1 0.23120 0.16770 0.19100 1.00000 0.00600 Si 0
Al1 0.23120 0.16770 0.19100 1.00000 0.00600 Al 0
Si2 0.73120 0.00070 0.19100 1.00000 0.00900 Si 0
Al2 0.73120 0.00070 0.19100 1.00000 0.00900 Al 0
O1 0.18900 0.16650 0.07700 1.00000 0.02000 O 0
O2 0.69500 0.00020 0.08200 1.00000 0.01500 O 0
O3 0.20000 0.33390 0.23500 1.00000 0.02000 O 0
O4 0.52200 0.10710 0.23900 1.00000 0.01800 O 0
O5 0.02100 0.06200 0.24000 1.00000 0.01700 O 0
O-H1 0.70000 0.33270 0.08700 1.00000 0.00600 O 1
O-H2 0.14200 -0.00050 0.41800 1.00000 0.01500 O 1
O-H3 0.13900 0.33380 0.42000 1.00000 0.01600 O 1
O-H4 0.64100 0.16610 0.42100 1.00000 0.01000 O 1

loop_
_cod_changelog_entry_id
_cod_changelog_entry_author
_cod_changelog_entry_date
_cod_changelog_entry_text
1
;cod-tools version 3.8.0
Id: cif_guess_AMCSD_atom_types 9574 2023-05-10 09:00:05Z saulius
;
2023-05-10T18:52:24+03:00
;Derived atom types and hydrogen counts
from atom names that follow the AMCSD naming convention
(Wat == water, O-H == hydroxyl).
;

loop_
_cod_related_entry_id
_cod_related_entry_database
_cod_related_entry_code
1 AMCSD 0004254
